data_7233715
loop_
_publ_author_name
'Xiaoxia Lin'
'Fangfang Zhang'
'Shilie Pan'
'Hongwei Yu'
'Fangyuan Zhang'
'Xiaoyu Dong'
'Shujuan Han'
'Lingyun Dong'
'Chunyan Bai'
'Zheng Wang'

_publ_section_title
;
 Ba4(BO3)3(SiO4).Ba3X (X = Cl, Br): new salt-inclusion borosilicate
 halides as potential deep UV nonlinear optical materials
;
_journal_name_full 'Journal of Materials Chemistry C'
_journal_page_first 4257
_journal_page_last 4264
_journal_paper_doi 10.1039/C4TC00079J
_journal_volume 2
_journal_year 2014
_chemical_formula_sum 'B3 Ba7 Br O13 Si'
_chemical_formula_weight 1309.81
_space_group_IT_number 186
_space_group_name_Hall 'P 6c -2c'
_space_group_name_H-M_alt 'P 63 m c'
_symmetry_cell_setting hexagonal
_symmetry_space_group_name_H-M 'P 63 m c'
_atom_sites_solution_primary direct
_atom_sites_solution_secondary difmap
_cell_angle_alpha 90.00
_cell_angle_beta 90.00
_cell_angle_gamma 120.00
_cell_formula_units_Z 2
_cell_length_a 11.279(3)
_cell_length_b 11.279(3)
_cell_length_c 7.324(4)
_cell_measurement_reflns_used 1420
_cell_measurement_temperature 296(2)
_cell_measurement_theta_max 26.85
_cell_measurement_theta_min 4.17
_cell_volume 806.9(5)
_computing_cell_refinement 'Bruker SMART'
_computing_data_collection 'Bruker SMART'
_computing_data_reduction 'Bruker SAINT'
_computing_structure_refinement 'SHELXL-97 (Sheldrick, 1997)'
_computing_structure_solution 'SHELXS-97 (Sheldrick, 1990)'
_diffrn_ambient_temperature 296(2)
_diffrn_measured_fraction_theta_full 1.000
_diffrn_measured_fraction_theta_max 1.000
_diffrn_measurement_device_type 'CCD area detector'
_diffrn_measurement_method 'phi and omega scans'
_diffrn_radiation_monochromator graphite
_diffrn_radiation_source 'fine-focus sealed tube'
_diffrn_radiation_type MoK\a
_diffrn_radiation_wavelength 0.71073
_diffrn_reflns_av_R_equivalents 0.0764
_diffrn_reflns_av_sigmaI/netI 0.0316
_diffrn_reflns_limit_h_max 9
_diffrn_reflns_limit_h_min -14
_diffrn_reflns_limit_k_max 14
_diffrn_reflns_limit_k_min -13
_diffrn_reflns_limit_l_max 8
_diffrn_reflns_limit_l_min -9
_diffrn_reflns_number 9456
_diffrn_reflns_theta_full 27.40
_diffrn_reflns_theta_max 27.40
_diffrn_reflns_theta_min 2.08
_exptl_absorpt_coefficient_mu 19.407
_exptl_absorpt_correction_T_max 1.0000
_exptl_absorpt_correction_T_min 0.6755
_exptl_absorpt_correction_type numerical
_exptl_absorpt_process_details 'face indexed'
_exptl_crystal_colour Colorless
_exptl_crystal_density_diffrn 5.391
_exptl_crystal_density_method 'not measured'
_exptl_crystal_description needle
_exptl_crystal_F_000 1120
_exptl_crystal_size_max 0.184
_exptl_crystal_size_mid 0.065
_exptl_crystal_size_min 0.046
_refine_diff_density_max 2.031
_refine_diff_density_min -1.329
_refine_diff_density_rms 0.242
_refine_ls_abs_structure_details 'Flack H D (1983), Acta Cryst. A39, 876-881'
_refine_ls_abs_structure_Flack 0.05(7)
_refine_ls_extinction_coef 0.0020(2)
_refine_ls_extinction_expression Fc^*^=kFc[1+0.001xFc^2^\l^3^/sin(2\q)]^-1/4^
_refine_ls_extinction_method SHELXL
_refine_ls_goodness_of_fit_ref 1.103
_refine_ls_matrix_type full
_refine_ls_number_parameters 53
_refine_ls_number_reflns 677
_refine_ls_number_restraints 13
_refine_ls_restrained_S_all 1.093
_refine_ls_R_factor_all 0.0365
_refine_ls_R_factor_gt 0.0322
_refine_ls_shift/su_max 0.000
_refine_ls_shift/su_mean 0.000
_refine_ls_structure_factor_coef Fsqd
_refine_ls_weighting_details 'calc w=1/[\s^2^(Fo^2^)+(0.0000P)^2^+30.7388P] where P=(Fo^2^+2Fc^2^)/3'
_refine_ls_weighting_scheme calc
_refine_ls_wR_factor_gt 0.0655
_refine_ls_wR_factor_ref 0.0684
_reflns_number_gt 639
_reflns_number_total 677
_reflns_threshold_expression >2sigma(I)
_cod_data_source_file 1000002.cif
_cod_data_source_block PCOD1000002
_cod_depositor_comments
;
The following automatic conversions were performed:

data item '_symmetry_cell_setting' value 'Hexagonal' was changed to
'hexagonal' in accordance with the built-in table derived from the
CIF Core dictionary named 'cif_core.dic' version 2.4.5 last updated
on 2014-11-21.

Automatic conversion script
Id: cif_fix_values 6909 2019-04-08 15:41:33Z antanas 
;
_cod_original_sg_symbol_H-M 'P6(3)mc '
_cod_database_code 7233715

loop_
_symmetry_equiv_pos_as_xyz
'x, y, z'
'-y, x-y, z'
'-x+y, -x, z'
'-x, -y, z+1/2'
'y, -x+y, z+1/2'
'x-y, x, z+1/2'
'-y, -x, z'
'-x+y, y, z'
'x, x-y, z'
'y, x, z+1/2'
'x-y, -y, z+1/2'
'-x, -x+y, z+1/2'

loop_
_atom_site_label
_atom_site_type_symbol
_atom_site_fract_x
_atom_site_fract_y
_atom_site_fract_z
_atom_site_U_iso_or_equiv
_atom_site_adp_type
_atom_site_occupancy
_atom_site_symmetry_multiplicity
_atom_site_calc_flag
_atom_site_refinement_flags
_atom_site_disorder_assembly
_atom_site_disorder_group
Ba1 Ba 0.3333 0.6667 0.1265(3) 0.0108(4) Uani 1 6 d S . .
Ba2 Ba 0.71016(10) 0.85508(5) -0.16899(13) 0.0164(3) Uani 1 2 d S . .
Ba3 Ba 0.05133(9) 0.52566(5) 0.48600(15) 0.0131(2) Uani 1 2 d S . .
Si1 Si 0.3333 0.6667 -0.2822(14) 0.0146(19) Uani 1 6 d S . .
B1 B 0.1829(10) 0.366(2) 0.277(3) 0.013(2) Uani 1 2 d SU . .
O1 O -0.0930(10) 0.6028(10) 0.6880(13) 0.022(2) Uani 1 1 d . . .
O2 O 0.1595(8) 0.3190(16) 0.451(2) 0.031(4) Uani 1 2 d S . .
O3 O 0.4086(10) 0.817(2) -0.199(3) 0.059(2) Uani 1 2 d SU . .
O4 O 0.3333 0.6667 -0.504(4) 0.014(4) Uani 1 6 d S . .
Br1 Br 1.0000 1.0000 0.1072(5) 0.0191(6) Uani 1 6 d S . .

loop_
_atom_site_aniso_label
_atom_site_aniso_U_11
_atom_site_aniso_U_22
_atom_site_aniso_U_33
_atom_site_aniso_U_23
_atom_site_aniso_U_13
_atom_site_aniso_U_12
Ba1 0.0104(5) 0.0104(5) 0.0115(9) 0.000 0.000 0.0052(3)
Ba2 0.0167(5) 0.0168(4) 0.0157(6) 0.0006(2) 0.0012(5) 0.0083(3)
Ba3 0.0101(4) 0.0161(4) 0.0110(5) 0.0004(2) 0.0009(5) 0.0050(2)
Si1 0.011(3) 0.011(3) 0.021(5) 0.000 0.000 0.0056(13)
B1 0.013(2) 0.013(2) 0.013(2) -0.0002(9) -0.0001(5) 0.0065(10)
O1 0.022(5) 0.023(5) 0.029(5) 0.005(4) 0.010(4) 0.016(4)
O2 0.034(6) 0.031(8) 0.027(9) 0.019(7) 0.010(3) 0.015(4)
O3 0.060(2) 0.059(2) 0.059(2) 0.0001(9) 0.0000(5) 0.0293(10)
O4 0.016(7) 0.016(7) 0.010(10) 0.000 0.000 0.008(3)
Br1 0.0200(9) 0.0200(9) 0.0174(17) 0.000 0.000 0.0100(4)

loop_
_atom_type_symbol
_atom_type_description
_atom_type_scat_dispersion_real
_atom_type_scat_dispersion_imag
_atom_type_scat_source
B B 0.0013 0.0007 'International Tables Vol C Tables 4.2.6.8 and 6.1.1.4'
O O 0.0106 0.0060 'International Tables Vol C Tables 4.2.6.8 and 6.1.1.4'
Br Br -0.2901 2.4595 'International Tables Vol C Tables 4.2.6.8 and 6.1.1.4'
Ba Ba -0.3244 2.2819 'International Tables Vol C Tables 4.2.6.8 and 6.1.1.4'
Si Si 0.0817 0.0704 'International Tables Vol C Tables 4.2.6.8 and 6.1.1.4'

loop_
_geom_angle_atom_site_label_1
_geom_angle_atom_site_label_2
_geom_angle_atom_site_label_3
_geom_angle
_geom_angle_site_symmetry_1
_geom_angle_site_symmetry_3
O4 Ba1 O3 148.3(4) 1_556 2_665
O4 Ba1 O3 148.3(4) 1_556 .
O3 Ba1 O3 54.1(7) 2_665 .
O4 Ba1 O3 148.3(4) 1_556 3_565
O3 Ba1 O3 54.1(7) 2_665 3_565
O3 Ba1 O3 54.1(7) . 3_565
O4 Ba1 O1 81.13(18) 1_556 12_554
O3 Ba1 O1 73.1(4) 2_665 12_554
O3 Ba1 O1 94.60(19) . 12_554
O3 Ba1 O1 127.1(4) 3_565 12_554
O4 Ba1 O1 81.13(18) 1_556 6_664
O3 Ba1 O1 94.60(19) 2_665 6_664
O3 Ba1 O1 73.1(4) . 6_664
O3 Ba1 O1 127.1(4) 3_565 6_664
O1 Ba1 O1 48.1(4) 12_554 6_664
O4 Ba1 O1 81.13(18) 1_556 4_564
O3 Ba1 O1 73.1(4) 2_665 4_564
O3 Ba1 O1 127.1(4) . 4_564
O3 Ba1 O1 94.60(19) 3_565 4_564
O1 Ba1 O1 70.3(4) 12_554 4_564
O1 Ba1 O1 117.67(10) 6_664 4_564
O4 Ba1 O1 81.13(18) 1_556 10_564
O3 Ba1 O1 127.1(4) 2_665 10_564
O3 Ba1 O1 73.1(4) . 10_564
O3 Ba1 O1 94.60(19) 3_565 10_564
O1 Ba1 O1 117.67(9) 12_554 10_564
O1 Ba1 O1 70.3(4) 6_664 10_564
O1 Ba1 O1 159.0(4) 4_564 10_564
O4 Ba1 O1 81.13(18) 1_556 11_664
O3 Ba1 O1 94.60(19) 2_665 11_664
O3 Ba1 O1 127.1(4) . 11_664
O3 Ba1 O1 73.1(4) 3_565 11_664
O1 Ba1 O1 117.67(10) 12_554 11_664
O1 Ba1 O1 159.0(4) 6_664 11_664
O1 Ba1 O1 48.1(3) 4_564 11_664
O1 Ba1 O1 117.67(10) 10_564 11_664
O4 Ba1 O1 81.13(18) 1_556 5_554
O3 Ba1 O1 127.1(4) 2_665 5_554
O3 Ba1 O1 94.60(19) . 5_554
O3 Ba1 O1 73.1(4) 3_565 5_554
O1 Ba1 O1 159.0(4) 12_554 5_554
O1 Ba1 O1 117.67(10) 6_664 5_554
O1 Ba1 O1 117.67(9) 4_564 5_554
O1 Ba1 O1 48.1(3) 10_564 5_554
O1 Ba1 O1 70.3(4) 11_664 5_554
O4 Ba1 B1 69.4(4) 1_556 3_565
O3 Ba1 B1 93.1(4) 2_665 3_565
O3 Ba1 B1 93.1(4) . 3_565
O3 Ba1 B1 142.3(5) 3_565 3_565
O1 Ba1 B1 26.3(2) 12_554 3_565
O1 Ba1 B1 26.3(2) 6_664 3_565
O1 Ba1 B1 92.10(19) 4_564 3_565
O1 Ba1 B1 92.10(19) 10_564 3_565
O1 Ba1 B1 134.2(3) 11_664 3_565
O1 Ba1 B1 134.2(3) 5_554 3_565
O4 Ba1 B1 69.4(4) 1_556 2_665
O3 Ba1 B1 142.3(5) 2_665 2_665
O3 Ba1 B1 93.1(4) . 2_665
O3 Ba1 B1 93.1(4) 3_565 2_665
O1 Ba1 B1 134.2(3) 12_554 2_665
O1 Ba1 B1 92.10(19) 6_664 2_665
O1 Ba1 B1 134.2(3) 4_564 2_665
O1 Ba1 B1 26.3(2) 10_564 2_665
O1 Ba1 B1 92.10(19) 11_664 2_665
O1 Ba1 B1 26.3(2) 5_554 2_665
B1 Ba1 B1 108.3(4) 3_565 2_665
O2 Ba2 O1 69.09(17) 2_664 8_554
O2 Ba2 O1 69.09(17) 2_664 3_564
O1 Ba2 O1 138.2(3) 8_554 3_564
O2 Ba2 O1 144.6(3) 2_664 5_554
O1 Ba2 O1 85.5(2) 8_554 5_554
O1 Ba2 O1 130.5(3) 3_564 5_554
O2 Ba2 O1 144.6(3) 2_664 10_564
O1 Ba2 O1 130.5(3) 8_554 10_564
O1 Ba2 O1 85.5(2) 3_564 10_564
O1 Ba2 O1 45.8(3) 5_554 10_564
O2 Ba2 O2 108.8(3) 2_664 4_664
O1 Ba2 O2 46.3(3) 8_554 4_664
O1 Ba2 O2 158.4(3) 3_564 4_664
O1 Ba2 O2 64.0(3) 5_554 4_664
O1 Ba2 O2 103.7(3) 10_564 4_664
O2 Ba2 O2 108.8(3) 2_664 6_664
O1 Ba2 O2 158.4(3) 8_554 6_664
O1 Ba2 O2 46.3(3) 3_564 6_664
O1 Ba2 O2 103.7(3) 5_554 6_664
O1 Ba2 O2 64.0(3) 10_564 6_664
O2 Ba2 O2 120.4(5) 4_664 6_664
O2 Ba2 O3 80.7(5) 2_664 3_565
O1 Ba2 O3 64.1(4) 8_554 3_565
O1 Ba2 O3 107.6(4) 3_564 3_565
O1 Ba2 O3 65.8(4) 5_554 3_565
O1 Ba2 O3 84.2(4) 10_564 3_565
O2 Ba2 O3 92.9(4) 4_664 3_565
O2 Ba2 O3 137.5(4) 6_664 3_565
O2 Ba2 O3 80.7(5) 2_664 .
O1 Ba2 O3 107.6(4) 8_554 .
O1 Ba2 O3 64.1(4) 3_564 .
O1 Ba2 O3 84.2(4) 5_554 .
O1 Ba2 O3 65.8(4) 10_564 .
O2 Ba2 O3 137.5(4) 4_664 .
O2 Ba2 O3 92.9(4) 6_664 .
O3 Ba2 O3 46.6(7) 3_565 .
O2 Ba2 Br1 65.8(3) 2_664 4_774
O1 Ba2 Br1 82.17(18) 8_554 4_774
O1 Ba2 Br1 82.17(18) 3_564 4_774
O1 Ba2 Br1 136.5(2) 5_554 4_774
O1 Ba2 Br1 136.5(2) 10_564 4_774
O2 Ba2 Br1 77.7(3) 4_664 4_774
O2 Ba2 Br1 77.7(3) 6_664 4_774
O3 Ba2 Br1 139.3(4) 3_565 4_774
O3 Ba2 Br1 139.3(4) . 4_774
O2 Ba2 B1 85.0(4) 2_664 4_664
O1 Ba2 B1 25.1(3) 8_554 4_664
O1 Ba2 B1 148.4(4) 3_564 4_664
O1 Ba2 B1 81.1(4) 5_554 4_664
O1 Ba2 B1 125.3(4) 10_564 4_664
O2 Ba2 B1 24.1(4) 4_664 4_664
O2 Ba2 B1 136.0(4) 6_664 4_664
O3 Ba2 B1 84.9(4) 3_565 4_664
O3 Ba2 B1 130.9(4) . 4_664
Br1 Ba2 B1 70.4(3) 4_774 4_664
O2 Ba2 B1 85.0(4) 2_664 6_664
O1 Ba2 B1 148.4(4) 8_554 6_664
O1 Ba2 B1 25.1(3) 3_564 6_664
O1 Ba2 B1 125.3(4) 5_554 6_664
O1 Ba2 B1 81.1(4) 10_564 6_664
O2 Ba2 B1 136.0(4) 4_664 6_664
O2 Ba2 B1 24.1(4) 6_664 6_664
O3 Ba2 B1 130.9(4) 3_565 6_664
O3 Ba2 B1 84.9(4) . 6_664
Br1 Ba2 B1 70.4(3) 4_774 6_664
B1 Ba2 B1 140.3(6) 4_664 6_664
O3 Ba3 O1 76.7(4) 2_666 .
O3 Ba3 O1 76.7(4) 2_666 9_565
O1 Ba3 O1 79.0(4) . 9_565
O3 Ba3 O3 149.8(6) 2_666 5_455
O1 Ba3 O3 80.0(4) . 5_455
O1 Ba3 O3 80.0(4) 9_565 5_455
O3 Ba3 O4 59.4(7) 2_666 1_556
O1 Ba3 O4 121.2(4) . 1_556
O1 Ba3 O4 121.2(4) 9_565 1_556
O3 Ba3 O4 150.9(7) 5_455 1_556
O3 Ba3 O1 127.8(3) 2_666 12_554
O1 Ba3 O1 97.5(3) . 12_554
O1 Ba3 O1 154.1(2) 9_565 12_554
O3 Ba3 O1 74.1(4) 5_455 12_554
O4 Ba3 O1 82.8(5) 1_556 12_554
O3 Ba3 O1 127.8(3) 2_666 4_564
O1 Ba3 O1 154.1(2) . 4_564
O1 Ba3 O1 97.5(3) 9_565 4_564
O3 Ba3 O1 74.1(4) 5_455 4_564
O4 Ba3 O1 82.8(5) 1_556 4_564
O1 Ba3 O1 74.4(4) 12_554 4_564
O3 Ba3 O2 84.7(3) 2_666 3_565
O1 Ba3 O2 68.2(3) . 3_565
O1 Ba3 O2 145.3(3) 9_565 3_565
O3 Ba3 O2 104.3(3) 5_455 3_565
O4 Ba3 O2 70.5(2) 1_556 3_565
O1 Ba3 O2 47.1(3) 12_554 3_565
O1 Ba3 O2 116.9(3) 4_564 3_565
O3 Ba3 O2 84.7(3) 2_666 .
O1 Ba3 O2 145.3(3) . .
O1 Ba3 O2 68.2(3) 9_565 .
O3 Ba3 O2 104.3(3) 5_455 .
O4 Ba3 O2 70.5(2) 1_556 .
O1 Ba3 O2 116.9(3) 12_554 .
O1 Ba3 O2 47.1(3) 4_564 .
O2 Ba3 O2 139.4(4) 3_565 .
O3 Ba3 B1 102.7(4) 2_666 3_565
O1 Ba3 B1 88.6(4) . 3_565
O1 Ba3 B1 167.3(4) 9_565 3_565
O3 Ba3 B1 95.8(4) 5_455 3_565
O4 Ba3 B1 67.4(4) 1_556 3_565
O1 Ba3 B1 25.4(3) 12_554 3_565
O1 Ba3 B1 92.7(4) 4_564 3_565
O2 Ba3 B1 24.4(4) 3_565 3_565
O2 Ba3 B1 124.4(4) . 3_565
O3 Ba3 Si1 29.2(5) 2_666 1_556
O1 Ba3 Si1 99.2(3) . 1_556
O1 Ba3 Si1 99.2(3) 9_565 1_556
O3 Ba3 Si1 179.0(4) 5_455 1_556
O4 Ba3 Si1 30.1(5) 1_556 1_556
O1 Ba3 Si1 106.7(2) 12_554 1_556
O1 Ba3 Si1 106.7(2) 4_564 1_556
O2 Ba3 Si1 75.9(3) 3_565 1_556
O2 Ba3 Si1 75.9(3) . 1_556
B1 Ba3 Si1 84.8(3) 3_565 1_556
O3 Ba3 Ba3 166.2(4) 2_666 4_564
O1 Ba3 Ba3 113.5(2) . 4_564
O1 Ba3 Ba3 113.5(2) 9_565 4_564
O3 Ba3 Ba3 44.0(4) 5_455 4_564
O4 Ba3 Ba3 106.8(5) 1_556 4_564
O1 Ba3 Ba3 44.20(18) 12_554 4_564
O1 Ba3 Ba3 44.20(18) 4_564 4_564
O2 Ba3 Ba3 90.5(3) 3_565 4_564
O2 Ba3 Ba3 90.5(3) . 4_564
B1 Ba3 Ba3 69.5(3) 3_565 4_564
Si1 Ba3 Ba3 136.96(16) 1_556 4_564
O3 Si1 O3 106.3(9) . 2_665
O3 Si1 O3 106.3(9) . 3_565
O3 Si1 O3 106.3(9) 2_665 3_565
O3 Si1 O4 112.5(8) . .
O3 Si1 O4 112.5(8) 2_665 .
O3 Si1 O4 112.5(8) 3_565 .
O3 Si1 Ba3 126.4(3) . 1_554
O3 Si1 Ba3 54.1(7) 2_665 1_554
O3 Si1 Ba3 126.4(3) 3_565 1_554
O4 Si1 Ba3 58.36(16) . 1_554
O3 Si1 Ba3 54.1(7) . 3_564
O3 Si1 Ba3 126.4(3) 2_665 3_564
O3 Si1 Ba3 126.4(3) 3_565 3_564
O4 Si1 Ba3 58.36(16) . 3_564
Ba3 Si1 Ba3 95.0(2) 1_554 3_564
O3 Si1 Ba3 126.4(3) . 2_664
O3 Si1 Ba3 126.4(3) 2_665 2_664
O3 Si1 Ba3 54.1(7) 3_565 2_664
O4 Si1 Ba3 58.36(16) . 2_664
Ba3 Si1 Ba3 95.0(2) 1_554 2_664
Ba3 Si1 Ba3 95.0(2) 3_564 2_664
O3 Si1 Ba2 57.67(6) . 2_665
O3 Si1 Ba2 57.67(6) 2_665 2_665
O3 Si1 Ba2 144.8(9) 3_565 2_665
O4 Si1 Ba2 102.70(15) . 2_665
Ba3 Si1 Ba2 72.55(3) 1_554 2_665
Ba3 Si1 Ba2 72.55(3) 3_564 2_665
Ba3 Si1 Ba2 161.1(3) 2_664 2_665
O3 Si1 Ba2 144.8(9) . 3_565
O3 Si1 Ba2 57.67(6) 2_665 3_565
O3 Si1 Ba2 57.67(6) 3_565 3_565
O4 Si1 Ba2 102.70(15) . 3_565
Ba3 Si1 Ba2 72.55(3) 1_554 3_565
Ba3 Si1 Ba2 161.1(3) 3_564 3_565
Ba3 Si1 Ba2 72.55(3) 2_664 3_565
Ba2 Si1 Ba2 115.31(11) 2_665 3_565
O2 B1 O1 121.1(8) . 4_564
O2 B1 O1 121.1(8) . 11_664
O1 B1 O1 117.5(17) 4_564 11_664
O2 B1 Ba1 130.4(13) . .
O1 B1 Ba1 68.2(9) 4_564 .
O1 B1 Ba1 68.2(9) 11_664 .
O2 B1 Ba3 73.7(7) . 2_665
O1 B1 Ba3 138.2(12) 4_564 2_665
O1 B1 Ba3 59.0(7) 11_664 2_665
Ba1 B1 Ba3 73.4(4) . 2_665
O2 B1 Ba2 70.5(7) . 4_665
O1 B1 Ba2 146.9(12) 4_564 4_665
O1 B1 Ba2 64.1(6) 11_664 4_665
Ba1 B1 Ba2 131.0(3) . 4_665
Ba3 B1 Ba2 73.18(16) 2_665 4_665
O2 B1 Ba2 70.5(7) . 5_455
O1 B1 Ba2 64.1(6) 4_564 5_455
O1 B1 Ba2 146.9(12) 11_664 5_455
Ba1 B1 Ba2 131.0(3) . 5_455
Ba3 B1 Ba2 144.1(7) 2_665 5_455
Ba2 B1 Ba2 96.4(5) 4_665 5_455
O2 B1 Ba2 147.4(13) . 3_565
O1 B1 Ba2 65.8(9) 4_564 3_565
O1 B1 Ba2 65.8(9) 11_664 3_565
Ba1 B1 Ba2 82.2(5) . 3_565
Ba3 B1 Ba2 124.6(4) 2_665 3_565
Ba2 B1 Ba2 88.4(4) 4_665 3_565
Ba2 B1 Ba2 88.4(4) 5_455 3_565
B1 O1 Ba3 172.4(10) 4_565 .
B1 O1 Ba3 95.6(9) 4_565 4_565
Ba3 O1 Ba3 88.6(3) . 4_565
B1 O1 Ba1 85.6(9) 4_565 4_565
Ba3 O1 Ba1 88.6(3) . 4_565
Ba3 O1 Ba1 83.7(3) 4_565 4_565
B1 O1 Ba2 90.8(9) 4_565 2_666
Ba3 O1 Ba2 95.9(3) . 2_666
Ba3 O1 Ba2 85.1(3) 4_565 2_666
Ba1 O1 Ba2 167.9(4) 4_565 2_666
B1 O1 Ba2 89.6(9) 4_565 6
Ba3 O1 Ba2 85.6(3) . 6
Ba3 O1 Ba2 172.3(4) 4_565 6
Ba1 O1 Ba2 91.0(3) 4_565 6
Ba2 O1 Ba2 100.5(3) 2_666 6
B1 O2 Ba2 166.0(13) . 3_566
B1 O2 Ba2 85.4(7) . 4_665
Ba2 O2 Ba2 103.0(3) 3_566 4_665
B1 O2 Ba2 85.4(7) . 5_455
Ba2 O2 Ba2 103.0(3) 3_566 5_455
Ba2 O2 Ba2 104.1(5) 4_665 5_455
B1 O2 Ba3 81.9(7) . 2_665
Ba2 O2 Ba3 89.1(4) 3_566 2_665
Ba2 O2 Ba3 77.02(5) 4_665 2_665
Ba2 O2 Ba3 167.2(5) 5_455 2_665
B1 O2 Ba3 81.9(7) . .
Ba2 O2 Ba3 89.1(4) 3_566 .
Ba2 O2 Ba3 167.2(5) 4_665 .
Ba2 O2 Ba3 77.02(5) 5_455 .
Ba3 O2 Ba3 99.1(5) 2_665 .
Si1 O3 Ba3 96.6(9) . 3_564
Si1 O3 Ba3 171.9(12) . 6_664
Ba3 O3 Ba3 91.5(6) 3_564 6_664
Si1 O3 Ba1 80.8(8) . .
Ba3 O3 Ba1 177.4(8) 3_564 .
Ba3 O3 Ba1 91.0(6) 6_664 .
Si1 O3 Ba2 97.6(3) . 2_665
Ba3 O3 Ba2 90.2(4) 3_564 2_665
Ba3 O3 Ba2 82.3(3) 6_664 2_665
Ba1 O3 Ba2 90.1(4) . 2_665
Si1 O3 Ba2 97.6(4) . .
Ba3 O3 Ba2 90.2(4) 3_564 .
Ba3 O3 Ba2 82.3(3) 6_664 .
Ba1 O3 Ba2 90.1(4) . .
Ba2 O3 Ba2 164.6(7) 2_665 .
Si1 O4 Ba1 180.000(1) . 1_554
Si1 O4 Ba3 91.5(5) . 1_554
Ba1 O4 Ba3 88.5(5) 1_554 1_554
Si1 O4 Ba3 91.5(5) . 3_564
Ba1 O4 Ba3 88.5(5) 1_554 3_564
Ba3 O4 Ba3 119.93(5) 1_554 3_564
Si1 O4 Ba3 91.5(5) . 2_664
Ba1 O4 Ba3 88.5(5) 1_554 2_664
Ba3 O4 Ba3 119.93(5) 1_554 2_664
Ba3 O4 Ba3 119.93(5) 3_564 2_664
Ba2 Br1 Ba2 97.08(8) 4_775 6_655
Ba2 Br1 Ba2 97.08(8) 4_775 5_565
Ba2 Br1 Ba2 97.08(8) 6_655 5_565
Ba2 Br1 Ba2 174.53(11) 4_775 .
Ba2 Br1 Ba2 86.51(3) 6_655 .
Ba2 Br1 Ba2 86.51(3) 5_565 .
Ba2 Br1 Ba2 86.51(3) 4_775 3_675
Ba2 Br1 Ba2 174.53(11) 6_655 3_675
Ba2 Br1 Ba2 86.51(3) 5_565 3_675
Ba2 Br1 Ba2 89.61(8) . 3_675
Ba2 Br1 Ba2 86.51(3) 4_775 2_765
Ba2 Br1 Ba2 86.51(3) 6_655 2_765
Ba2 Br1 Ba2 174.53(11) 5_565 2_765
Ba2 Br1 Ba2 89.61(8) . 2_765
Ba2 Br1 Ba2 89.61(8) 3_675 2_765

loop_
_geom_bond_atom_site_label_1
_geom_bond_atom_site_label_2
_geom_bond_distance
_geom_bond_site_symmetry_2
Ba1 O4 2.71(3) 1_556
Ba1 O3 2.80(2) 2_665
Ba1 O3 2.80(2) .
Ba1 O3 2.80(2) 3_565
Ba1 O1 2.924(10) 12_554
Ba1 O1 2.924(10) 6_664
Ba1 O1 2.924(11) 4_564
Ba1 O1 2.924(11) 10_564
Ba1 O1 2.924(10) 11_664
Ba1 O1 2.924(10) 5_554
Ba1 B1 3.14(2) 3_565
Ba1 B1 3.14(2) 2_665
Ba2 O2 2.800(15) 2_664
Ba2 O1 2.959(11) 8_554
Ba2 O1 2.959(11) 3_564
Ba2 O1 3.059(9) 5_554
Ba2 O1 3.059(9) 10_564
Ba2 O2 3.110(11) 4_664
Ba2 O2 3.110(11) 6_664
Ba2 O3 3.217(17) 3_565
Ba2 O3 3.217(16) .
Ba2 Br1 3.272(2) 4_774
Ba2 B1 3.289(13) 4_664
Ba2 B1 3.289(13) 6_664
Ba3 O3 2.64(2) 2_666
Ba3 O1 2.648(9) .
Ba3 O1 2.648(9) 9_565
Ba3 O3 2.66(2) 5_455
Ba3 O4 2.7556(14) 1_556
Ba3 O1 2.786(9) 12_554
Ba3 O1 2.786(9) 4_564
Ba3 O2 3.136(11) 3_565
Ba3 O2 3.136(11) .
Ba3 B1 3.235(14) 3_565
Ba3 Si1 3.236(6) 1_556
Ba3 Ba3 3.7967(19) 4_564
Si1 O3 1.59(2) .
Si1 O3 1.59(2) 2_665
Si1 O3 1.59(2) 3_565
Si1 O4 1.62(3) .
Si1 Ba3 3.236(6) 1_554
Si1 Ba3 3.236(6) 3_564
Si1 Ba3 3.236(6) 2_664
Si1 Ba2 3.773(3) 2_665
Si1 Ba2 3.773(3) 3_565
B1 O2 1.35(2) .
B1 O1 1.394(13) 4_564
B1 O1 1.394(13) 11_664
B1 Ba3 3.235(14) 2_665
B1 Ba2 3.289(13) 4_665
B1 Ba2 3.289(13) 5_455
B1 Ba2 3.35(2) 3_565
O1 B1 1.394(13) 4_565
O1 Ba3 2.786(9) 4_565
O1 Ba1 2.924(10) 4_565
O1 Ba2 2.959(11) 2_666
O1 Ba2 3.059(9) 6
O2 Ba2 2.800(15) 3_566
O2 Ba2 3.110(11) 4_665
O2 Ba2 3.110(11) 5_455
O2 Ba3 3.136(11) 2_665
O3 Ba3 2.64(2) 3_564
O3 Ba3 2.66(2) 6_664
O3 Ba2 3.217(16) 2_665
O4 Ba1 2.71(3) 1_554
O4 Ba3 2.7556(14) 1_554
O4 Ba3 2.7556(14) 3_564
O4 Ba3 2.7556(14) 2_664
Br1 Ba2 3.272(2) 4_775
Br1 Ba2 3.272(2) 6_655
Br1 Ba2 3.272(2) 5_565
Br1 Ba2 3.479(3) 3_675
Br1 Ba2 3.479(3) 2_765
